data_4065904
loop_
_publ_author_name
'Torker, Sebastian'
'M\"uller, Andre'
'Sigrist, Raphael'
'Chen, Peter'

_publ_section_title
;
 Tuning the Steric Properties of a Metathesis Catalyst for
 Copolymerization of Norbornene and Cyclooctene toward Complete
 Alternation
;
_journal_issue 12
_journal_name_full Organometallics
_journal_page_first 2735
_journal_paper_doi 10.1021/om100185g
_journal_volume 29
_journal_year 2010
_chemical_compound_source 'LOC ETH Zurich'
_chemical_formula_moiety 'C39 H52 Cl O2 P Ru '
_chemical_formula_sum 'C39 H52 Cl O2 P Ru'
_chemical_formula_weight 720.340
_chemical_name_systematic
;
 ?
;
_space_group_IT_number 19
_symmetry_cell_setting orthorhombic
_symmetry_space_group_name_Hall 'P 2ac 2ab'
_symmetry_space_group_name_H-M 'P 21 21 21'
_atom_sites_solution_primary direct
_atom_sites_solution_secondary difmap
_audit_creation_method maXus
_cell_angle_alpha 90.00
_cell_angle_beta 90.00
_cell_angle_gamma 90.00
_cell_formula_units_Z 4
_cell_length_a 9.5062(2)
_cell_length_b 13.9783(3)
_cell_length_c 26.3393(6)
_cell_measurement_reflns_used 29511
_cell_measurement_temperature 173
_cell_measurement_theta_max 27.485
_cell_measurement_theta_min 2.425
_cell_volume 3499.98(13)
_computing_cell_refinement 'HKL Scalepack (Otwinowski & Minor 1997)'
_computing_data_collection KappaCCD
_computing_data_reduction 'Denzo and Scalepak (Otwinowski & Minor, 1997)'
_computing_structure_refinement 'SHELXL-97 (Sheldrick, 1997)'
_computing_structure_solution 'SIR97(Altomare et al., J. Appl. Cryst.,1999)'
_diffrn_measured_fraction_theta_full 0.972
_diffrn_measured_fraction_theta_max 0.972
_diffrn_measurement_device KappaCCD
_diffrn_measurement_method CCD
_diffrn_orient_matrix_type X=UH
_diffrn_orient_matrix_UB_11 -0.08561
_diffrn_orient_matrix_UB_12 -0.05756
_diffrn_orient_matrix_UB_13 -0.02060
_diffrn_orient_matrix_UB_21 0.00157
_diffrn_orient_matrix_UB_22 -0.02616
_diffrn_orient_matrix_UB_23 0.06657
_diffrn_orient_matrix_UB_31 -0.02205
_diffrn_orient_matrix_UB_32 0.02859
_diffrn_orient_matrix_UB_33 0.01175
_diffrn_radiation_source 'fine-focus sealed tube'
_diffrn_radiation_type ' MoK\a'
_diffrn_radiation_wavelength_id all
_diffrn_reflns_av_R_equivalents 0.08
_diffrn_reflns_limit_h_max 12
_diffrn_reflns_limit_h_min -9
_diffrn_reflns_limit_k_max 17
_diffrn_reflns_limit_k_min -18
_diffrn_reflns_limit_l_max 30
_diffrn_reflns_limit_l_min -34
_diffrn_reflns_number 15358
_diffrn_reflns_theta_full 27.49
_diffrn_reflns_theta_max 27.49
_diffrn_reflns_theta_min 2.59
_exptl_absorpt_coefficient_mu 0.603
_exptl_absorpt_correction_type none
_exptl_crystal_colour 'dark brown'
_exptl_crystal_density_diffrn 1.367
_exptl_crystal_density_method 'not measured'
_exptl_crystal_description Cube
_exptl_crystal_F_000 1512.0
_exptl_crystal_size_max .33
_exptl_crystal_size_mid .105
_exptl_crystal_size_min .105
_refine_diff_density_max 0.763
_refine_diff_density_min -1.244
_refine_diff_density_rms 0.191
_refine_ls_abs_structure_details 'Flack H D (1983), Acta Cryst. A39, 876-881'
_refine_ls_abs_structure_Flack -0.08(4)
_refine_ls_extinction_method none
_refine_ls_goodness_of_fit_ref 0.941
_refine_ls_hydrogen_treatment constr
_refine_ls_matrix_type full
_refine_ls_number_parameters 402
_refine_ls_number_reflns 7424
_refine_ls_number_restraints 0
_refine_ls_restrained_S_all 0.941
_refine_ls_R_factor_all 0.0662
_refine_ls_R_factor_gt 0.0494
_refine_ls_shift/su_max 0.001
_refine_ls_shift/su_mean 0.000
_refine_ls_structure_factor_coef Fsqd
_refine_ls_weighting_details 'calc w=1/[\s^2^(Fo^2^)+ (0.1000P)^2^+0.0000P] where P=(Fo^2^+2Fc^2^)/3'
_refine_ls_weighting_scheme calc
_refine_ls_wR_factor_gt 0.1277
_refine_ls_wR_factor_ref 0.1453
_reflns_number_gt 6174
_reflns_number_total 7424
_reflns_threshold_expression >2sigma(I)
_cod_data_source_file om100185g_si_002.cif
_cod_data_source_block Complex_11d
_cod_depositor_comments
;
The following automatic conversions were performed:

'_symmetry_cell_setting' value 'Orthorhombic' changed to
'orthorhombic' according to
/home/saulius/struct/CIF-dictionaries/cif_core.dic dictionary named
'cif_core.dic' version 2.4.1 from 2010-06-29.

Automatic conversion script
Id: cif_fix_values 1715 2011-07-08 13:25:40Z adriana 
;
_cod_original_sg_symbol_H-M 'P 21 21 21    '
_cod_original_formula_sum 'C39 H52 Cl O2 P Ru '
_cod_database_code 4065904

loop_
_symmetry_equiv_pos_as_xyz
+X,+Y,+Z
'-X+ 1/2,-Y,+Z+ 1/2'
'+X+ 1/2,-Y+ 1/2,-Z'
'-X,+Y+ 1/2,-Z+ 1/2'

loop_
_atom_site_label
_atom_site_type_symbol
_atom_site_fract_x
_atom_site_fract_y
_atom_site_fract_z
_atom_site_U_iso_or_equiv
_atom_site_adp_type
_atom_site_occupancy
_atom_site_symmetry_multiplicity
_atom_site_calc_flag
_atom_site_refinement_flags
Ru1 Ru -0.63064(4) -0.04568(3) -0.863945(14) 0.02164(11) Uani 1 1 d .
P3 P -0.72969(14) 0.04059(10) -0.92565(4) 0.0239(3) Uani 1 1 d .
Cl2 Cl -0.46794(14) 0.06527(10) -0.83040(5) 0.0353(3) Uani 1 1 d .
O16 O -0.7020(4) -0.1574(2) -0.90352(12) 0.0244(8) Uani 1 1 d .
O31 O -0.5725(3) -0.1486(2) -0.79635(12) 0.0227(7) Uani 1 1 d .
C4 C -0.8608(6) 0.1253(3) -0.90032(19) 0.0288(11) Uani 1 1 d .
C5 C -0.8163(6) 0.1934(4) -0.8651(2) 0.0316(11) Uani 1 1 d .
C6 C -0.9140(7) 0.2478(5) -0.8387(2) 0.0414(15) Uani 1 1 d .
C7 C -1.0556(7) 0.2309(5) -0.8448(3) 0.0461(16) Uani 1 1 d .
C8 C -1.0997(6) 0.1622(5) -0.8791(3) 0.0467(16) Uani 1 1 d .
C9 C -1.0032(6) 0.1105(4) -0.9073(2) 0.0354(13) Uani 1 1 d .
C10 C -0.8291(6) -0.0516(4) -0.95877(18) 0.0280(11) Uani 1 1 d .
C11 C -0.9279(7) -0.0426(5) -0.9981(2) 0.0373(13) Uani 1 1 d .
C12 C -0.9887(7) -0.1202(4) -1.0199(2) 0.0417(15) Uani 1 1 d .
C13 C -0.9494(7) -0.2115(4) -1.0039(2) 0.0357(13) Uani 1 1 d .
C14 C -0.8530(6) -0.2235(4) -0.96601(18) 0.0303(12) Uani 1 1 d .
C15 C -0.7928(5) -0.1440(4) -0.94187(18) 0.0247(11) Uani 1 1 d .
C17 C -0.6172(6) 0.1065(4) -0.9740(2) 0.0311(11) Uani 1 1 d .
C18 C -0.5510(7) 0.1926(4) -0.9459(3) 0.0423(15) Uani 1 1 d .
C19 C -0.7166(8) 0.1490(5) -1.0151(2) 0.0473(16) Uani 1 1 d .
C20 C -0.5017(6) 0.0427(4) -0.99884(19) 0.0368(13) Uani 1 1 d .
C21 C -0.5597(9) -0.0293(5) -1.0376(2) 0.057(2) Uani 1 1 d .
C22 C -0.3901(10) 0.1026(6) -1.0265(3) 0.074(3) Uani 1 1 d .
C23 C -0.4205(7) -0.0169(5) -0.9593(2) 0.0433(16) Uani 1 1 d .
C24 C -0.7725(6) -0.0192(4) -0.8179(2) 0.0288(11) Uani 1 1 d .
C25 C -0.7493(5) -0.0483(4) -0.76569(17) 0.0267(10) Uani 1 1 d .
C26 C -0.8260(6) -0.0073(4) -0.7264(2) 0.0341(13) Uani 1 1 d .
C27 C -0.7957(6) -0.0298(4) -0.6765(2) 0.0374(14) Uani 1 1 d .
C28 C -0.6908(6) -0.0948(5) -0.6658(2) 0.0366(14) Uani 1 1 d .
C29 C -0.6130(6) -0.1391(4) -0.70414(19) 0.0314(12) Uani 1 1 d .
C30 C -0.6438(5) -0.1145(4) -0.75447(17) 0.0236(10) Uani 1 1 d .
C32 C -0.5134(5) -0.2472(4) -0.79541(19) 0.0247(10) Uani 1 1 d .
C33 C -0.3612(5) -0.2411(4) -0.81258(18) 0.0255(10) Uani 1 1 d .
C34 C -0.2776(6) -0.1708(5) -0.7797(2) 0.0370(14) Uani 1 1 d .
C35 C -0.1224(6) -0.1705(5) -0.7940(2) 0.0399(14) Uani 1 1 d .
C36 C -0.1034(6) -0.1483(5) -0.8504(3) 0.0494(17) Uani 1 1 d .
C37 C -0.1854(6) -0.2174(5) -0.8832(2) 0.0419(15) Uani 1 1 d .
C38 C -0.3414(5) -0.2188(5) -0.8687(2) 0.0355(13) Uani 1 1 d .
C39 C -0.6129(6) -0.3131(4) -0.82404(19) 0.0277(11) Uani 1 1 d .
C40 C -0.7618(5) -0.3079(4) -0.8035(2) 0.0325(12) Uani 1 1 d .
C41 C -0.8607(6) -0.3762(4) -0.8316(2) 0.0343(12) Uani 1 1 d .
C42 C -0.8074(6) -0.4793(4) -0.8280(2) 0.0363(14) Uani 1 1 d .
C43 C -0.6602(6) -0.4864(4) -0.8498(2) 0.0387(14) Uani 1 1 d .
C44 C -0.5591(6) -0.4162(4) -0.8227(2) 0.0320(12) Uani 1 1 d .
H5 H -0.7174 0.2021 -0.8594 0.038 Uiso 1 1 d R
H6 H -0.8811 0.2978 -0.8168 0.050 Uiso 1 1 d R
H7 H -1.1237 0.2658 -0.8253 0.055 Uiso 1 1 d R
H8 H -1.1980 0.1486 -0.8833 0.056 Uiso 1 1 d R
H9 H -1.0342 0.0654 -0.9324 0.043 Uiso 1 1 d R
H11 H -0.9520 0.0203 -1.0098 0.045 Uiso 1 1 d R
H12 H -1.0583 -0.1108 -1.0458 0.050 Uiso 1 1 d R
H13 H -0.9912 -0.2667 -1.0194 0.043 Uiso 1 1 d R
H14 H -0.8243 -0.2865 -0.9559 0.036 Uiso 1 1 d R
H18A H -0.4969 0.2314 -0.9700 0.051 Uiso 1 1 calc R
H18B H -0.4884 0.1693 -0.9190 0.051 Uiso 1 1 calc R
H18C H -0.6257 0.2317 -0.9308 0.051 Uiso 1 1 calc R
H19A H -0.6641 0.1944 -1.0362 0.057 Uiso 1 1 calc R
H19B H -0.7949 0.1822 -0.9985 0.057 Uiso 1 1 calc R
H19C H -0.7534 0.0973 -1.0364 0.057 Uiso 1 1 calc R
H21A H -0.4832 -0.0702 -1.0498 0.069 Uiso 1 1 calc R
H21B H -0.6011 0.0054 -1.0663 0.069 Uiso 1 1 calc R
H21C H -0.6320 -0.0689 -1.0215 0.069 Uiso 1 1 calc R
H22A H -0.3300 0.0604 -1.0468 0.089 Uiso 1 1 calc R
H22B H -0.3324 0.1366 -1.0015 0.089 Uiso 1 1 calc R
H22C H -0.4366 0.1490 -1.0488 0.089 Uiso 1 1 calc R
H23A H -0.3409 -0.0489 -0.9758 0.052 Uiso 1 1 calc R
H23B H -0.4834 -0.0650 -0.9445 0.052 Uiso 1 1 calc R
H23C H -0.3856 0.0253 -0.9324 0.052 Uiso 1 1 calc R
H24 H -0.8562 0.0129 -0.8291 0.035 Uiso 1 1 d R
H26 H -0.8993 0.0374 -0.7344 0.041 Uiso 1 1 d R
H27 H -0.8497 -0.0013 -0.6497 0.045 Uiso 1 1 d R
H28 H -0.6682 -0.1096 -0.6312 0.044 Uiso 1 1 d R
H29 H -0.5410 -0.1842 -0.6952 0.038 Uiso 1 1 d R
H32 H -0.5172 -0.2708 -0.7612 0.030 Uiso 1 1 d R
H33 H -0.3220 -0.3038 -0.8079 0.031 Uiso 1 1 d R
H34A H -0.3147 -0.1078 -0.7854 0.044 Uiso 1 1 d R
H34B H -0.2880 -0.1875 -0.7446 0.044 Uiso 1 1 d R
H35A H -0.0727 -0.1239 -0.7742 0.048 Uiso 1 1 d R
H35B H -0.0846 -0.2329 -0.7874 0.048 Uiso 1 1 d R
H36A H -0.1380 -0.0849 -0.8569 0.059 Uiso 1 1 d R
H36B H -0.0057 -0.1517 -0.8594 0.059 Uiso 1 1 d R
H37A H -0.1765 -0.2001 -0.9184 0.050 Uiso 1 1 d R
H37B H -0.1485 -0.2806 -0.8782 0.050 Uiso 1 1 d R
H38A H -0.3898 -0.2647 -0.8894 0.043 Uiso 1 1 d R
H38B H -0.3795 -0.1562 -0.8748 0.043 Uiso 1 1 d R
H39 H -0.6114 -0.2931 -0.8589 0.033 Uiso 1 1 d R
H40A H -0.7624 -0.3239 -0.7681 0.039 Uiso 1 1 d R
H40B H -0.7970 -0.2440 -0.8080 0.039 Uiso 1 1 d R
H41A H -0.9527 -0.3735 -0.8167 0.041 Uiso 1 1 d R
H41B H -0.8663 -0.3584 -0.8667 0.041 Uiso 1 1 d R
H42A H -0.8052 -0.4992 -0.7932 0.044 Uiso 1 1 d R
H42B H -0.8693 -0.5205 -0.8468 0.044 Uiso 1 1 d R
H43A H -0.6267 -0.5505 -0.8452 0.046 Uiso 1 1 d R
H43B H -0.6625 -0.4714 -0.8854 0.046 Uiso 1 1 d R
H44A H -0.4685 -0.4189 -0.8387 0.038 Uiso 1 1 d R
H44B H -0.5508 -0.4363 -0.7880 0.038 Uiso 1 1 d R

loop_
_atom_site_aniso_label
_atom_site_aniso_U_11
_atom_site_aniso_U_22
_atom_site_aniso_U_33
_atom_site_aniso_U_23
_atom_site_aniso_U_13
_atom_site_aniso_U_12
Ru1 0.02101(17) 0.0233(2) 0.02064(18) -0.00099(16) 0.00102(16) 0.00057(17)
P3 0.0290(6) 0.0195(6) 0.0234(6) 0.0004(5) 0.0001(5) 0.0023(6)
Cl2 0.0322(6) 0.0381(8) 0.0354(7) -0.0042(6) -0.0022(6) -0.0091(6)
O16 0.0296(18) 0.024(2) 0.0197(17) 0.0010(13) -0.0029(15) 0.0027(15)
O31 0.0232(16) 0.0251(19) 0.0197(16) 0.0007(14) 0.0019(14) 0.0007(15)
C4 0.034(3) 0.016(2) 0.036(3) 0.000(2) 0.000(3) -0.001(2)
C5 0.031(2) 0.026(3) 0.037(3) -0.005(3) 0.000(3) 0.005(2)
C6 0.049(4) 0.035(4) 0.041(3) -0.002(3) 0.006(3) 0.008(3)
C7 0.040(3) 0.047(4) 0.051(4) 0.003(3) 0.011(3) 0.015(3)
C8 0.033(3) 0.047(4) 0.060(4) -0.002(3) 0.001(3) 0.006(3)
C9 0.032(3) 0.033(3) 0.041(3) -0.005(2) -0.003(3) 0.001(2)
C10 0.037(3) 0.023(3) 0.023(2) 0.003(2) -0.005(2) 0.000(2)
C11 0.052(3) 0.027(3) 0.032(3) 0.002(2) -0.011(3) 0.000(3)
C12 0.053(4) 0.041(4) 0.031(3) -0.001(3) -0.013(3) -0.008(3)
C13 0.047(3) 0.034(3) 0.027(3) -0.002(2) 0.001(3) -0.015(3)
C14 0.042(3) 0.026(3) 0.023(2) 0.001(2) -0.004(2) -0.004(2)
C15 0.026(2) 0.027(3) 0.021(2) -0.002(2) -0.003(2) 0.003(2)
C17 0.039(3) 0.023(3) 0.032(3) 0.006(2) 0.006(3) -0.003(2)
C18 0.046(4) 0.025(3) 0.056(4) 0.002(3) 0.013(3) -0.006(3)
C19 0.064(4) 0.035(4) 0.043(3) 0.014(3) 0.003(3) 0.015(3)
C20 0.049(3) 0.029(3) 0.032(3) 0.002(3) 0.018(2) 0.005(3)
C21 0.081(5) 0.059(5) 0.032(3) -0.011(3) 0.003(3) 0.025(4)
C22 0.089(6) 0.054(5) 0.080(5) 0.016(4) 0.051(5) 0.001(5)
C23 0.040(3) 0.051(4) 0.039(3) -0.002(3) 0.006(3) 0.018(3)
C24 0.028(2) 0.025(3) 0.034(3) -0.002(2) 0.001(2) 0.003(2)
C25 0.025(2) 0.032(3) 0.023(2) -0.004(2) 0.0065(19) 0.002(2)
C26 0.032(3) 0.034(3) 0.036(3) -0.007(2) 0.007(2) -0.001(2)
C27 0.042(3) 0.036(4) 0.034(3) -0.006(2) 0.015(3) -0.005(3)
C28 0.041(3) 0.048(4) 0.021(3) -0.002(2) 0.008(2) -0.018(3)
C29 0.035(3) 0.034(3) 0.025(2) -0.003(2) -0.002(2) -0.011(3)
C30 0.026(2) 0.027(3) 0.017(2) 0.0007(18) 0.003(2) -0.006(2)
C32 0.022(2) 0.029(3) 0.023(2) -0.003(2) 0.002(2) 0.001(2)
C33 0.020(2) 0.031(3) 0.026(2) 0.000(2) -0.002(2) 0.004(2)
C34 0.027(3) 0.051(4) 0.033(3) -0.008(3) 0.000(2) -0.005(3)
C35 0.027(3) 0.049(4) 0.043(3) -0.011(3) -0.007(3) -0.011(3)
C36 0.025(3) 0.063(5) 0.060(4) 0.002(3) 0.008(3) -0.005(3)
C37 0.035(3) 0.058(4) 0.033(3) 0.002(3) 0.006(3) 0.002(3)
C38 0.023(2) 0.054(4) 0.029(3) 0.006(3) 0.003(2) 0.002(2)
C39 0.030(3) 0.028(3) 0.026(2) 0.005(2) -0.001(2) 0.004(2)
C40 0.025(3) 0.029(3) 0.043(3) -0.004(2) -0.001(2) -0.003(2)
C41 0.025(2) 0.029(3) 0.048(3) 0.006(2) -0.003(3) -0.007(3)
C42 0.039(3) 0.022(3) 0.048(3) 0.009(2) -0.010(3) -0.008(2)
C43 0.041(3) 0.030(3) 0.045(3) 0.000(2) 0.001(3) 0.001(2)
C44 0.025(2) 0.027(3) 0.045(3) 0.005(2) -0.004(2) 0.000(2)

loop_
_atom_type_symbol
_atom_type_description
_atom_type_scat_dispersion_real
_atom_type_scat_dispersion_imag
_atom_type_scat_source
C C 0.0033 0.0016 'International Tables Vol C Tables 4.2.6.8 and 6.1.1.4'
H H 0.0000 0.0000 'International Tables Vol C Tables 4.2.6.8 and 6.1.1.4'
Cl Cl 0.1484 0.1585 'International Tables Vol C Tables 4.2.6.8 and 6.1.1.4'
O O 0.0106 0.0060 'International Tables Vol C Tables 4.2.6.8 and 6.1.1.4'
P P 0.1023 0.0942 'International Tables Vol C Tables 4.2.6.8 and 6.1.1.4'
Ru Ru -1.2594 0.8363 'International Tables Vol C Tables 4.2.6.8 and 6.1.1.4'

loop_
_diffrn_radiation_wavelength
0.71073

loop_
_geom_angle_atom_site_label_1
_geom_angle_atom_site_label_2
_geom_angle_atom_site_label_3
_geom_angle
C24 Ru1 O16 104.52(19)
C24 Ru1 P3 93.53(17)
O16 Ru1 P3 84.20(10)
C24 Ru1 O31 78.34(18)
O16 Ru1 O31 89.80(13)
P3 Ru1 O31 168.40(9)
C24 Ru1 Cl2 95.79(17)
O16 Ru1 Cl2 158.68(10)
P3 Ru1 Cl2 101.18(5)
O31 Ru1 Cl2 87.98(9)
C10 P3 C4 106.1(2)
C10 P3 C17 108.3(2)
C4 P3 C17 108.2(2)
C10 P3 Ru1 100.70(17)
C4 P3 Ru1 111.63(17)
C17 P3 Ru1 120.83(19)
C15 O16 Ru1 120.2(3)
C30 O31 C32 119.5(4)
C30 O31 Ru1 106.1(3)
C32 O31 Ru1 131.8(3)
C9 C4 C5 119.2(5)
C9 C4 P3 121.2(4)
C5 C4 P3 118.2(4)
C6 C5 C4 120.3(5)
C5 C6 C7 120.2(6)
C8 C7 C6 119.4(6)
C7 C8 C9 120.7(6)
C4 C9 C8 120.1(6)
C11 C10 C15 118.6(5)
C11 C10 P3 129.6(4)
C15 C10 P3 111.7(4)
C12 C11 C10 121.8(6)
C11 C12 C13 119.3(6)
C14 C13 C12 120.9(5)
C13 C14 C15 120.5(5)
O16 C15 C14 119.6(5)
O16 C15 C10 121.5(5)
C14 C15 C10 118.9(4)
C18 C17 C20 111.1(5)
C18 C17 C19 106.4(5)
C20 C17 C19 110.9(5)
C18 C17 P3 106.5(4)
C20 C17 P3 113.6(4)
C19 C17 P3 108.0(4)
C21 C20 C22 106.9(5)
C21 C20 C23 106.0(5)
C22 C20 C23 105.6(6)
C21 C20 C17 113.6(5)
C22 C20 C17 111.9(5)
C23 C20 C17 112.3(4)
C25 C24 Ru1 117.0(4)
C26 C25 C30 119.5(5)
C26 C25 C24 120.7(5)
C30 C25 C24 119.7(4)
C27 C26 C25 120.4(5)
C26 C27 C28 119.7(5)
C27 C28 C29 121.9(5)
C28 C29 C30 117.7(5)
O31 C30 C25 114.4(4)
O31 C30 C29 124.7(5)
C25 C30 C29 120.9(5)
O31 C32 C33 107.6(4)
O31 C32 C39 108.5(4)
C33 C32 C39 118.6(4)
C32 C33 C38 114.7(4)
C32 C33 C34 111.2(4)
C38 C33 C34 110.6(5)
C35 C34 C33 111.4(5)
C34 C35 C36 110.8(5)
C37 C36 C35 111.4(5)
C36 C37 C38 111.3(5)
C33 C38 C37 111.4(4)
C40 C39 C44 110.4(4)
C40 C39 C32 112.0(4)
C44 C39 C32 110.5(4)
C39 C40 C41 111.8(5)
C40 C41 C42 110.8(5)
C43 C42 C41 110.1(5)
C42 C43 C44 111.0(5)
C39 C44 C43 112.3(4)
C6 C5 H5 120.5
C4 C5 H5 119.2
C5 C6 H6 118.9
C7 C6 H6 120.9
C8 C7 H7 119.8
C6 C7 H7 120.7
C7 C8 H8 120.6
C9 C8 H8 118.7
C4 C9 H9 119.4
C8 C9 H9 120.6
C12 C11 H11 119.6
C10 C11 H11 118.6
C11 C12 H12 119.1
C13 C12 H12 121.7
C14 C13 H13 119.4
C12 C13 H13 119.7
C13 C14 H14 120.3
C15 C14 H14 119.1
C17 C18 H18A 109.5
C17 C18 H18B 109.5
H18A C18 H18B 109.5
C17 C18 H18C 109.5
H18A C18 H18C 109.5
H18B C18 H18C 109.5
C17 C19 H19A 109.5
C17 C19 H19B 109.5
H19A C19 H19B 109.5
C17 C19 H19C 109.5
H19A C19 H19C 109.5
H19B C19 H19C 109.5
C20 C21 H21A 109.5
C20 C21 H21B 109.5
H21A C21 H21B 109.5
C20 C21 H21C 109.5
H21A C21 H21C 109.5
H21B C21 H21C 109.5
C20 C22 H22A 109.5
C20 C22 H22B 109.5
H22A C22 H22B 109.5
C20 C22 H22C 109.5
H22A C22 H22C 109.5
H22B C22 H22C 109.5
C20 C23 H23A 109.5
C20 C23 H23B 109.5
H23A C23 H23B 109.5
C20 C23 H23C 109.5
H23A C23 H23C 109.5
H23B C23 H23C 109.5
C25 C24 H24 123.3
Ru1 C24 H24 119.7
C27 C26 H26 120.5
C25 C26 H26 119.1
C26 C27 H27 119.6
C28 C27 H27 120.7
C27 C28 H28 119.9
C29 C28 H28 118.3
C28 C29 H29 119.4
C30 C29 H29 122.8
O31 C32 H32 108.6
C33 C32 H32 109.5
C39 C32 H32 103.6
C32 C33 H33 106.3
C38 C33 H33 105.3
C34 C33 H33 108.2
C35 C34 H34A 108.3
C33 C34 H34A 108.2
C35 C34 H34B 109.8
C33 C34 H34B 109.6
H34A C34 H34B 109.5
C34 C35 H35A 110.2
C36 C35 H35A 109.5
C34 C35 H35B 108.4
C36 C35 H35B 108.5
H35A C35 H35B 109.5
C37 C36 H36A 108.2
C35 C36 H36A 108.6
C37 C36 H36B 109.0
C35 C36 H36B 110.2
H36A C36 H36B 109.5
C36 C37 H37A 110.1
C38 C37 H37A 109.2
C36 C37 H37B 108.7
C38 C37 H37B 107.9
H37A C37 H37B 109.5
C33 C38 H38A 110.9
C37 C38 H38A 109.2
C33 C38 H38B 107.7
C37 C38 H38B 108.2
H38A C38 H38B 109.5
C40 C39 H39 109.9
C44 C39 H39 106.9
C32 C39 H39 106.8
C39 C40 H40A 109.9
C41 C40 H40A 108.7
C39 C40 H40B 109.0
C41 C40 H40B 107.9
H40A C40 H40B 109.5
C40 C41 H41A 109.7
C42 C41 H41A 108.3
C40 C41 H41B 109.7
C42 C41 H41B 108.7
H41A C41 H41B 109.5
C43 C42 H42A 108.8
C41 C42 H42A 109.8
C43 C42 H42B 109.4
C41 C42 H42B 109.3
H42A C42 H42B 109.5
C42 C43 H43A 108.7
C44 C43 H43A 109.1
C42 C43 H43B 109.5
C44 C43 H43B 109.0
H43A C43 H43B 109.5
C39 C44 H44A 109.1
C43 C44 H44A 109.2
C39 C44 H44B 109.0
C43 C44 H44B 107.8
H44A C44 H44B 109.5

loop_
_geom_bond_atom_site_label_1
_geom_bond_atom_site_label_2
_geom_bond_distance
Ru1 C24 1.851(5)
Ru1 O16 1.996(3)
Ru1 P3 2.2320(13)
Ru1 O31 2.355(3)
Ru1 Cl2 2.3617(14)
P3 C10 1.820(6)
P3 C4 1.845(5)
P3 C17 1.902(5)
O16 C15 1.342(6)
O31 C30 1.380(6)
O31 C32 1.489(6)
C4 C9 1.381(8)
C4 C5 1.394(7)
C5 C6 1.387(8)
C6 C7 1.376(9)
C7 C8 1.384(9)
C8 C9 1.383(8)
C10 C11 1.404(7)
C10 C15 1.409(7)
C11 C12 1.356(8)
C12 C13 1.395(8)
C13 C14 1.365(8)
C14 C15 1.402(7)
C17 C18 1.548(8)
C17 C20 1.558(8)
C17 C19 1.554(8)
C20 C21 1.536(9)
C20 C22 1.535(9)
C20 C23 1.541(8)
C24 C25 1.451(7)
C25 C26 1.390(7)
C25 C30 1.396(7)
C26 C27 1.382(8)
C27 C28 1.378(9)
C28 C29 1.396(8)
C29 C30 1.400(7)
C32 C33 1.518(7)
C32 C39 1.520(7)
C33 C38 1.522(7)
C33 C34 1.532(7)
C34 C35 1.522(8)
C35 C36 1.528(9)
C36 C37 1.513(9)
C37 C38 1.532(8)
C39 C40 1.517(7)
C39 C44 1.529(7)
C40 C41 1.531(7)
C41 C42 1.530(8)
C42 C43 1.515(8)
C43 C44 1.548(8)
C5 H5 0.9600
C6 H6 0.9599
C7 H7 0.9601
C8 H8 0.9600
C9 H9 0.9600
C11 H11 0.9600
C12 H12 0.9597
C13 H13 0.9600
C14 H14 0.9600
C18 H18A 0.9800
C18 H18B 0.9800
C18 H18C 0.9800
C19 H19A 0.9800
C19 H19B 0.9800
C19 H19C 0.9800
C21 H21A 0.9800
C21 H21B 0.9800
C21 H21C 0.9800
C22 H22A 0.9800
C22 H22B 0.9800
C22 H22C 0.9800
C23 H23A 0.9800
C23 H23B 0.9800
C23 H23C 0.9800
C24 H24 0.9600
C26 H26 0.9600
C27 H27 0.9598
C28 H28 0.9601
C29 H29 0.9601
C32 H32 0.9601
C33 H33 0.9599
C34 H34A 0.9600
C34 H34B 0.9598
C35 H35A 0.9600
C35 H35B 0.9600
C36 H36A 0.9600
C36 H36B 0.9600
C37 H37A 0.9602
C37 H37B 0.9600
C38 H38A 0.9600
C38 H38B 0.9601
C39 H39 0.9598
C40 H40A 0.9597
C40 H40B 0.9599
C41 H41A 0.9599
C41 H41B 0.9601
C42 H42A 0.9600
C42 H42B 0.9599
C43 H43A 0.9598
C43 H43B 0.9600
C44 H44A 0.9600
C44 H44B 0.9601

loop_
_geom_torsion_atom_site_label_1
_geom_torsion_atom_site_label_2
_geom_torsion_atom_site_label_3
_geom_torsion_atom_site_label_4
_geom_torsion
C24 Ru1 P3 C10 -93.8(2)
O16 Ru1 P3 C10 10.4(2)
O31 Ru1 P3 C10 -48.8(5)
Cl2 Ru1 P3 C10 169.54(18)
C24 Ru1 P3 C4 18.4(2)
O16 Ru1 P3 C4 122.6(2)
O31 Ru1 P3 C4 63.4(5)
Cl2 Ru1 P3 C4 -78.24(19)
C24 Ru1 P3 C17 147.2(3)
O16 Ru1 P3 C17 -108.6(2)
O31 Ru1 P3 C17 -167.7(5)
Cl2 Ru1 P3 C17 50.6(2)
C24 Ru1 O16 C15 81.1(4)
P3 Ru1 O16 C15 -11.0(3)
O31 Ru1 O16 C15 159.0(3)
Cl2 Ru1 O16 C15 -117.1(4)
C24 Ru1 O31 C30 -18.0(3)
O16 Ru1 O31 C30 -122.9(3)
P3 Ru1 O31 C30 -64.2(6)
Cl2 Ru1 O31 C30 78.3(3)
C24 Ru1 O31 C32 143.2(4)
O16 Ru1 O31 C32 38.3(4)
P3 Ru1 O31 C32 97.0(5)
Cl2 Ru1 O31 C32 -120.5(4)
C10 P3 C4 C9 1.4(5)
C17 P3 C4 C9 117.3(5)
Ru1 P3 C4 C9 -107.4(5)
C10 P3 C4 C5 168.1(4)
C17 P3 C4 C5 -76.0(5)
Ru1 P3 C4 C5 59.3(4)
C9 C4 C5 C6 -2.2(8)
P3 C4 C5 C6 -169.2(5)
C4 C5 C6 C7 4.1(9)
C5 C6 C7 C8 -3.0(10)
C6 C7 C8 C9 0.1(10)
C5 C4 C9 C8 -0.7(9)
P3 C4 C9 C8 165.9(5)
C7 C8 C9 C4 1.7(10)
C4 P3 C10 C11 55.5(6)
C17 P3 C10 C11 -60.4(6)
Ru1 P3 C10 C11 171.9(5)
C4 P3 C10 C15 -127.0(4)
C17 P3 C10 C15 117.1(4)
Ru1 P3 C10 C15 -10.6(4)
C15 C10 C11 C12 0.1(8)
P3 C10 C11 C12 177.4(5)
C10 C11 C12 C13 -1.8(9)
C11 C12 C13 C14 1.3(9)
C12 C13 C14 C15 0.9(9)
Ru1 O16 C15 C14 -173.6(4)
Ru1 O16 C15 C10 6.6(6)
C13 C14 C15 O16 177.7(5)
C13 C14 C15 C10 -2.6(8)
C11 C10 C15 O16 -178.1(5)
P3 C10 C15 O16 4.0(6)
C11 C10 C15 C14 2.1(7)
P3 C10 C15 C14 -175.7(4)
C10 P3 C17 C18 172.2(4)
C4 P3 C17 C18 57.7(4)
Ru1 P3 C17 C18 -72.6(4)
C10 P3 C17 C20 -65.2(4)
C4 P3 C17 C20 -179.7(4)
Ru1 P3 C17 C20 50.0(4)
C10 P3 C17 C19 58.3(4)
C4 P3 C17 C19 -56.3(4)
Ru1 P3 C17 C19 173.4(3)
C18 C17 C20 C21 -166.1(5)
C19 C17 C20 C21 -48.0(7)
P3 C17 C20 C21 73.9(6)
C18 C17 C20 C22 -45.0(7)
C19 C17 C20 C22 73.2(7)
P3 C17 C20 C22 -165.0(5)
C18 C17 C20 C23 73.6(6)
C19 C17 C20 C23 -168.3(5)
P3 C17 C20 C23 -46.4(6)
O16 Ru1 C24 C25 104.3(4)
P3 Ru1 C24 C25 -170.7(4)
O31 Ru1 C24 C25 17.6(4)
Cl2 Ru1 C24 C25 -69.1(4)
Ru1 C24 C25 C26 160.2(4)
Ru1 C24 C25 C30 -16.4(7)
C30 C25 C26 C27 1.8(8)
C24 C25 C26 C27 -174.9(6)
C25 C26 C27 C28 -1.4(9)
C26 C27 C28 C29 0.2(9)
C27 C28 C29 C30 0.6(8)
C32 O31 C30 C25 -149.8(4)
Ru1 O31 C30 C25 14.2(5)
C32 O31 C30 C29 32.7(7)
Ru1 O31 C30 C29 -163.3(4)
C26 C25 C30 O31 -178.5(5)
C24 C25 C30 O31 -1.8(7)
C26 C25 C30 C29 -0.9(8)
C24 C25 C30 C29 175.8(5)
C28 C29 C30 O31 177.1(5)
C28 C29 C30 C25 -0.3(8)
C30 O31 C32 C33 -130.4(4)
Ru1 O31 C32 C33 70.4(5)
C30 O31 C32 C39 100.1(5)
Ru1 O31 C32 C39 -59.1(5)
O31 C32 C33 C38 -70.7(5)
C39 C32 C33 C38 52.9(6)
O31 C32 C33 C34 55.8(5)
C39 C32 C33 C34 179.4(5)
C32 C33 C34 C35 175.3(5)
C38 C33 C34 C35 -55.9(6)
C33 C34 C35 C36 56.0(7)
C34 C35 C36 C37 -55.8(7)
C35 C36 C37 C38 55.4(7)
C32 C33 C38 C37 -178.0(5)
C34 C33 C38 C37 55.2(7)
C36 C37 C38 C33 -55.4(7)
O31 C32 C39 C40 -54.6(5)
C33 C32 C39 C40 -177.7(4)
O31 C32 C39 C44 -178.2(4)
C33 C32 C39 C44 58.7(6)
C44 C39 C40 C41 -54.8(6)
C32 C39 C40 C41 -178.5(4)
C39 C40 C41 C42 57.7(6)
C40 C41 C42 C43 -57.9(7)
C41 C42 C43 C44 56.3(6)
C40 C39 C44 C43 53.4(6)
C32 C39 C44 C43 177.9(5)
C42 C43 C44 C39 -54.9(6)
